data_7702397
loop_
_publ_author_name
'Connolly, Julie'
'Genge, Anthony R. J.'
'Levason, William'
'Orchard, Simon D.'
'Pope, Simon J. A.'
'Reid, Gillian'

_publ_contact_author
;
   Dr G. Reid
   Department of Chemistry
   University of Southampton
   Highfield
   Southampton SO17 1BJ
;
_publ_section_title
;
 Cationic manganese(I) tricarbonyl complexes with group 15 and 16 donor
 ligands: synthesis, multinuclear NMR spectroscopy and crystal structures
;
_journal_issue 14
_journal_name_full 'Journal of the Chemical Society, Dalton Transactions'
_journal_page_first 2343
_journal_paper_doi 10.1039/a902820j
_journal_year 1999
_chemical_compound_source CH2Cl2/Et2O
_chemical_formula_structural '[Mn(CO)3([10]aneS3)]2[MnBr4]'
_chemical_formula_sum 'C20 H28 Br4 Mn3 O6 S6'
_chemical_formula_weight 1041.23
_space_group_IT_number 14
_space_group_name_Hall '-P 2ybc'
_space_group_name_H-M_alt 'P 1 21/c 1'
_symmetry_cell_setting monoclinic
_symmetry_Int_Tables_number 14
_symmetry_space_group_name_H-M 'P 1 21/c 1'
_audit_creation_date 'Tue Mar 16 16:20:06 1999'
_audit_creation_method 'from TEXRAY.INF file'
_cell_angle_alpha 90
_cell_angle_beta 95.79(4)
_cell_angle_gamma 90
_cell_formula_units_Z 4
_cell_length_a 7.430(5)
_cell_length_b 28.273(3)
_cell_length_c 16.075(5)
_cell_measurement_reflns_used 20
_cell_measurement_temperature 150.1
_cell_volume 3360(3)
_computing_cell_refinement 'MSC/AFC Diffractometer Control'
_computing_data_collection 'MSC/AFC Diffractometer Control'
_computing_data_reduction teXsan
_computing_publication_material teXsan
_computing_structure_refinement teXsan
_diffrn_ambient_temperature 150.1
_diffrn_measurement_device AFC7S
_diffrn_measurement_method 'omega/2-theta scans'
_diffrn_orient_matrix_UB_11 -0.04911
_diffrn_orient_matrix_UB_12 -0.03110
_diffrn_orient_matrix_UB_13 -0.02149
_diffrn_orient_matrix_UB_21 0.03497
_diffrn_orient_matrix_UB_22 0.00789
_diffrn_orient_matrix_UB_23 -0.05684
_diffrn_orient_matrix_UB_31 0.12111
_diffrn_orient_matrix_UB_32 -0.01489
_diffrn_orient_matrix_UB_33 0.01475
_diffrn_radiation_monochromator graphite
_diffrn_radiation_source 'X-ray tube'
_diffrn_radiation_type MoKalpha
_diffrn_radiation_wavelength 0.71073
_diffrn_reflns_av_R_equivalents 5.39
_diffrn_reflns_limit_h_max 8
_diffrn_reflns_limit_h_min 0
_diffrn_reflns_limit_k_max 33
_diffrn_reflns_limit_k_min 0
_diffrn_reflns_limit_l_max 19
_diffrn_reflns_limit_l_min -19
_diffrn_reflns_number 6547
_diffrn_standards_decay_% -2.07
_diffrn_standards_interval_count 150
_diffrn_standards_number 3
_exptl_absorpt_coefficient_mu 6.288
_exptl_absorpt_correction_T_max 1.000
_exptl_absorpt_correction_T_min 0.792
_exptl_absorpt_correction_type empirical
_exptl_absorpt_process_details psi-scan
_exptl_crystal_colour yellow
_exptl_crystal_density_diffrn 2.058
_exptl_crystal_density_meas ?
_exptl_crystal_description plate
_exptl_crystal_F_000 2028.00
_exptl_crystal_size_max 0.300
_exptl_crystal_size_mid 0.150
_exptl_crystal_size_min 0.100
_refine_diff_density_max 4.04
_refine_diff_density_min -1.17
_refine_ls_extinction_method none
_refine_ls_goodness_of_fit_obs 1.850
_refine_ls_hydrogen_treatment noref
_refine_ls_matrix_type full
_refine_ls_number_parameters 252
_refine_ls_number_reflns 2629
_refine_ls_number_restraints 0
_refine_ls_R_factor_obs 0.0619
_refine_ls_shift/esd_max 0.0158
_refine_ls_structure_factor_coef F
_refine_ls_weighting_scheme sigma
_refine_ls_wR_factor_obs 0.0682
_reflns_number_observed 2629
_reflns_number_total 6056
_reflns_observed_criterion 2.50
_cod_data_source_file 902820j.txt
_cod_data_source_block jc10s3
_cod_depositor_comments
;
The following automatic conversions were performed:

data item '_exptl_crystal_density_meas' value 'not measured' was
changed to '?' -- the value is perceived as not measured.

Automatic conversion script
Id: cif_fix_values 6909 2019-04-08 15:41:33Z antanas 
;
_cod_original_cell_volume 3359(2)
_cod_original_sg_symbol_H-M 'P 21/c     '
_cod_original_formula_sum 'C20 H28 Br4 Mn3 O6 S6 '
_cod_database_code 7702397
_cell_measurement_2theta_min 14.1
_cell_measurement_2theta_max 16.1
_diffrn_reflns_2theta_max 25.00

loop_
_symmetry_equiv_pos_as_xyz
'   +x,   +y,   +z'
'   -x,1/2+y,1/2-z'
'   -x,   -y,   -z'
'   +x,1/2-y,1/2+z'

loop_
_atom_site_aniso_label
_atom_site_aniso_U_11
_atom_site_aniso_U_22
_atom_site_aniso_U_33
_atom_site_aniso_U_12
_atom_site_aniso_U_13
_atom_site_aniso_U_23
Br(1) 0.0466(8) 0.0413(8) 0.0306(6) -0.0067(7) 0.0052(6) -0.0090(6)
Br(2) 0.0392(7) 0.0349(7) 0.0426(7) 0.0067(6) 0.0053(6) 0.0041(6)
Br(3) 0.0550(9) 0.0661(10) 0.0295(6) -0.0160(8) 0.0109(6) -0.0080(7)
Br(4) 0.0439(9) 0.0406(8) 0.0459(8) 0.0070(7) -0.0046(7) -0.0049(6)
Mn(1) 0.038(1) 0.032(1) 0.034(1) 0.0099(9) 0.0173(8) 0.0079(8)
Mn(2) 0.087(2) 0.026(1) 0.0334(9) 0.020(1) 0.023(1) 0.0058(9)
Mn(3) 0.0347(10) 0.0329(10) 0.0258(8) 0.0006(9) 0.0036(8) -0.0048(8)
S(1) 0.048(2) 0.034(2) 0.038(2) -0.013(2) 0.013(1) -0.003(2)
S(2) 0.025(2) 0.050(2) 0.052(2) 0.000(2) 0.005(2) 0.022(2)
S(3) 0.035(2) 0.039(2) 0.033(2) 0.010(1) 0.006(1) -0.006(1)
S(4) 0.069(3) 0.035(2) 0.040(2) 0.023(1) 0.003(2) 0.006(2)
S(5) 0.092(3) 0.039(2) 0.080(3) 0.011(2) 0.046(2) 0.010(2)
S(6) 0.037(2) 0.044(2) 0.039(1) 0.011(2) 0.009(1) 0.020(2)
O(1) 0.28(2) 0.14(1) 0.045(7) 0.14(1) 0.057(9) 0.034(7)
O(2) 0.041(6) 0.082(7) 0.065(6) 0.010(6) -0.006(5) 0.033(6)
O(3) 0.128(10) 0.064(7) 0.042(5) -0.038(7) 0.020(6) 0.015(5)
O(4) 0.068(8) 0.066(7) 0.086(7) 0.025(6) -0.017(6) -0.035(6)
O(5) 0.092(8) 0.038(6) 0.047(6) 0.001(6) 0.000(5) 0.001(5)
O(6) 0.25(2) 0.062(7) 0.025(6) -0.002(9) -0.016(7) 0.000(5)

loop_
_atom_site_label
_atom_site_fract_x
_atom_site_fract_y
_atom_site_fract_z
_atom_site_U_iso_or_equiv
_atom_site_thermal_displace_type
Br(1) 0.1642(2) 0.20560(5) 0.31463(7) 0.0394(4) Uij
Br(2) 0.6461(2) 0.25987(4) 0.39522(7) 0.0388(4) Uij
Br(3) 0.2672(2) 0.26847(5) 0.55391(7) 0.0497(4) Uij
Br(4) 0.2294(2) 0.35390(5) 0.35148(8) 0.0441(4) Uij
Mn(1) 0.7558(3) 0.06058(6) 0.1662(1) 0.0338(5) Uij
Mn(2) 0.7909(3) 0.07855(6) 0.6036(1) 0.0476(6) Uij
Mn(3) 0.3132(2) 0.27161(6) 0.4003(1) 0.0311(5) Uij
S(1) 0.5189(5) 0.0577(1) 0.0588(2) 0.0396(9) Uij
S(2) 0.8988(4) 0.1240(1) 0.1059(2) 0.0423(10) Uij
S(3) 0.5923(4) 0.1168(1) 0.2298(2) 0.0354(9) Uij
S(4) 0.9650(5) 0.1476(1) 0.6151(2) 0.048(1) Uij
S(5) 0.5092(6) 0.1172(1) 0.6217(3) 0.068(1) Uij
S(6) 0.7204(4) 0.0965(1) 0.4629(2) 0.0395(9) Uij
O(1) 0.953(2) -0.0103(5) 0.0781(6) 0.153(6) Uij
O(2) 1.047(1) 0.0605(3) 0.3060(6) 0.063(3) Uij
O(3) 0.579(2) -0.0176(3) 0.2491(5) 0.077(4) Uij
O(4) 1.120(1) 0.0284(3) 0.5678(6) 0.075(4) Uij
O(5) 0.590(1) -0.0111(3) 0.5898(5) 0.060(3) Uij
O(6) 0.866(2) 0.0570(4) 0.7827(6) 0.114(5) Uij
C(1) 0.596(2) 0.0708(4) -0.0426(7) 0.031(3) Uij
C(2) 0.694(2) 0.1151(4) -0.0526(7) 0.034(3) Uij
C(3) 0.877(2) 0.1219(5) -0.0071(7) 0.045(3) Uij
C(4) 0.767(2) 0.1781(4) 0.1225(7) 0.041(3) Uij
C(5) 0.685(2) 0.1739(4) 0.2063(7) 0.039(3) Uij
C(6) 0.371(2) 0.1166(5) 0.1682(7) 0.044(3) Uij
C(7) 0.380(2) 0.1105(4) 0.0748(7) 0.041(3) Uij
C(8) 0.648(2) 0.0139(5) 0.2175(8) 0.051(4) Uij
C(9) 0.880(2) 0.0187(6) 0.1132(9) 0.069(5) Uij
C(10) 0.935(2) 0.0614(4) 0.2517(8) 0.042(3) Uij
C(11) 0.885(2) 0.1877(4) 0.6911(7) 0.038(3) Uij
C(12) 0.688(2) 0.1985(5) 0.6802(8) 0.048(4) Uij
C(13) 0.549(2) 0.1642(6) 0.6929(9) 0.073(5) Uij
C(14) 0.439(2) 0.1477(5) 0.5209(9) 0.064(4) Uij
C(15) 0.504(2) 0.1245(5) 0.4518(9) 0.062(4) Uij
C(16) 0.874(2) 0.1446(4) 0.4460(7) 0.037(3) Uij
C(17) 0.902(2) 0.1791(4) 0.5171(7) 0.037(3) Uij
C(18) 0.663(2) 0.0233(5) 0.5918(8) 0.045(4) Uij
C(19) 0.994(2) 0.0474(5) 0.5837(8) 0.045(4) Uij
C(20) 0.830(2) 0.0666(5) 0.7124(10) 0.069(5) Uij
H(1) 0.4909 0.0711 -0.0819 0.0395 Uiso
H(2) 0.6726 0.0456 -0.0552 0.0395 Uiso
H(3) 0.7060 0.1185 -0.1105 0.0402 Uiso
H(4) 0.6196 0.1401 -0.0352 0.0402 Uiso
H(5) 0.9495 0.0958 -0.0221 0.0554 Uiso
H(6) 0.9250 0.1502 -0.0260 0.0554 Uiso
H(7) 0.8430 0.2048 0.1242 0.0508 Uiso
H(8) 0.6719 0.1812 0.0787 0.0508 Uiso
H(9) 0.7765 0.1813 0.2494 0.0482 Uiso
H(10) 0.5896 0.1964 0.2057 0.0482 Uiso
H(11) 0.3146 0.1461 0.1773 0.0549 Uiso
H(12) 0.3027 0.0917 0.1879 0.0549 Uiso
H(13) 0.4355 0.1376 0.0536 0.0534 Uiso
H(14) 0.2628 0.1064 0.0485 0.0534 Uiso
H(15) 0.9452 0.2166 0.6879 0.0507 Uiso
H(16) 0.9113 0.1739 0.7449 0.0507 Uiso
H(17) 0.6692 0.2233 0.7169 0.0663 Uiso
H(18) 0.6603 0.2076 0.6242 0.0663 Uiso
H(19) 0.4294 0.1815 0.6919 0.0832 Uiso
H(20) 0.5652 0.1509 0.7485 0.0832 Uiso
H(21) 0.4798 0.1780 0.5257 0.1121 Uiso
H(22) 0.3095 0.1460 0.5146 0.1121 Uiso
H(23) 0.4156 0.1022 0.4322 0.0728 Uiso
H(24) 0.5073 0.1495 0.4116 0.0728 Uiso
H(25) 0.8288 0.1610 0.3971 0.0462 Uiso
H(26) 0.9891 0.1310 0.4376 0.0462 Uiso
H(27) 0.9961 0.2004 0.5067 0.0423 Uiso
H(28) 0.7933 0.1960 0.5208 0.0423 Uiso

loop_
_atom_type_symbol
_atom_type_oxidation_number
_atom_type_number_in_cell
_atom_type_scat_dispersion_real
_atom_type_scat_dispersion_imag
_atom_type_scat_source
C 0 80 0.003 0.002 'International Tables'
H 0 112 0.000 0.000 'International Tables'
O 0 24 0.011 0.006 'International Tables'
S 0 24 0.125 0.123 'International Tables'
Mn 0 12 0.337 0.728 'International Tables'
Br 0 16 -0.290 2.459 'International Tables'

loop_
_geom_angle_atom_site_label_1
_geom_angle_atom_site_label_2
_geom_angle_atom_site_label_3
_geom_angle
_geom_angle_publ_flag
S(1) Mn(1) S(2) 93.4(2) yes
S(1) Mn(1) S(3) 87.7(2) yes
S(1) Mn(1) C(8) 88.7(6) yes
S(1) Mn(1) C(9) 90.7(7) yes
S(1) Mn(1) C(10) 178.0(6) yes
S(2) Mn(1) S(3) 86.4(2) yes
S(2) Mn(1) C(8) 176.9(6) yes
S(2) Mn(1) C(9) 91.9(7) yes
S(2) Mn(1) C(10) 88.6(6) yes
S(3) Mn(1) C(8) 91.4(6) yes
S(3) Mn(1) C(9) 177.6(7) yes
S(3) Mn(1) C(10) 92.0(6) yes
C(8) Mn(1) C(9) 90.3(9) yes
C(8) Mn(1) C(10) 89.3(8) yes
C(9) Mn(1) C(10) 89.7(9) yes
S(4) Mn(2) S(5) 95.3(2) yes
S(4) Mn(2) S(6) 87.9(2) yes
S(4) Mn(2) C(18) 177.2(6) yes
S(4) Mn(2) C(19) 87.5(6) yes
S(4) Mn(2) C(20) 92.7(7) yes
S(5) Mn(2) S(6) 84.5(2) yes
S(5) Mn(2) C(18) 87.3(6) yes
S(5) Mn(2) C(19) 175.8(6) yes
S(5) Mn(2) C(20) 91.4(7) yes
S(6) Mn(2) C(18) 91.3(6) yes
S(6) Mn(2) C(19) 92.5(6) yes
S(6) Mn(2) C(20) 175.9(7) yes
C(18) Mn(2) C(19) 89.8(8) yes
C(18) Mn(2) C(20) 88.3(9) yes
C(19) Mn(2) C(20) 91.5(9) yes
Br(1) Mn(3) Br(2) 105.4(1) yes
Br(1) Mn(3) Br(3) 114.5(1) yes
Br(1) Mn(3) Br(4) 115.8(1) yes
Br(2) Mn(3) Br(3) 105.0(1) yes
Br(2) Mn(3) Br(4) 109.1(1) yes
Br(3) Mn(3) Br(4) 106.5(1) yes
Mn(1) S(1) C(1) 111.9(5) yes
Mn(1) S(1) C(7) 104.9(6) yes
C(1) S(1) C(7) 100.9(7) yes
Mn(1) S(2) C(3) 113.1(6) yes
Mn(1) S(2) C(4) 107.7(5) yes
C(3) S(2) C(4) 100.3(8) yes
Mn(1) S(3) C(5) 107.2(5) yes
Mn(1) S(3) C(6) 104.0(6) yes
C(5) S(3) C(6) 103.2(8) yes
Mn(2) S(4) C(11) 111.0(6) yes
Mn(2) S(4) C(17) 104.3(5) yes
C(11) S(4) C(17) 101.8(7) yes
Mn(2) S(5) C(13) 109.4(8) yes
Mn(2) S(5) C(14) 106.0(7) yes
C(13) S(5) C(14) 103.3(9) yes
Mn(2) S(6) C(15) 107.8(6) yes
Mn(2) S(6) C(16) 103.0(5) yes
C(15) S(6) C(16) 103.2(8) yes
S(1) C(1) C(2) 118(1) yes
C(1) C(2) C(3) 119(1) yes
S(2) C(3) C(2) 118(1) yes
S(2) C(4) C(5) 109(1) yes
S(3) C(5) C(4) 116(1) yes
S(3) C(6) C(7) 114(1) yes
S(1) C(7) C(6) 108(1) yes
Mn(1) C(8) O(3) 177(1) yes
Mn(1) C(9) O(1) 176(2) yes
Mn(1) C(10) O(2) 177(1) yes
S(4) C(11) C(12) 115(1) yes
C(11) C(12) C(13) 123(1) yes
S(5) C(13) C(12) 119(1) yes
S(5) C(14) C(15) 112(1) yes
S(6) C(15) C(14) 120(1) yes
S(6) C(16) C(17) 114(1) yes
S(4) C(17) C(16) 110(1) yes
Mn(2) C(18) O(5) 175(1) yes
Mn(2) C(19) O(4) 177(1) yes
Mn(2) C(20) O(6) 175(2) yes

loop_
_geom_bond_atom_site_label_1
_geom_bond_atom_site_label_2
_geom_bond_distance
_geom_bond_publ_flag
Br(1) Mn(3) 2.510(3) yes
Br(2) Mn(3) 2.505(3) yes
Br(3) Mn(3) 2.528(3) yes
Br(4) Mn(3) 2.513(3) yes
Mn(1) S(1) 2.338(5) yes
Mn(1) S(2) 2.343(5) yes
Mn(1) S(3) 2.303(5) yes
Mn(1) C(8) 1.79(2) yes
Mn(1) C(9) 1.77(2) yes
Mn(1) C(10) 1.82(2) yes
Mn(2) S(4) 2.339(6) yes
Mn(2) S(5) 2.405(6) yes
Mn(2) S(6) 2.325(5) yes
Mn(2) C(18) 1.83(2) yes
Mn(2) C(19) 1.80(2) yes
Mn(2) C(20) 1.78(2) yes
S(1) C(1) 1.82(1) yes
S(1) C(7) 1.85(2) yes
S(2) C(3) 1.81(2) yes
S(2) C(4) 1.85(2) yes
S(3) C(5) 1.81(2) yes
S(3) C(6) 1.83(2) yes
S(4) C(11) 1.81(2) yes
S(4) C(17) 1.83(2) yes
S(5) C(13) 1.76(2) yes
S(5) C(14) 1.86(2) yes
S(6) C(15) 1.79(2) yes
S(6) C(16) 1.82(2) yes
O(1) C(9) 1.16(2) yes
O(2) C(10) 1.14(2) yes
O(3) C(8) 1.17(2) yes
O(4) C(19) 1.13(2) yes
O(5) C(18) 1.11(2) yes
O(6) C(20) 1.17(2) yes
C(1) C(2) 1.46(2) yes
C(2) C(3) 1.49(2) yes
C(4) C(5) 1.54(2) yes
C(6) C(7) 1.52(2) yes
C(11) C(12) 1.48(2) yes
C(12) C(13) 1.45(2) yes
C(14) C(15) 1.41(2) yes
C(16) C(17) 1.50(2) yes
